data_7057347
loop_
_publ_author_name
'Bedekovi\'c, Nikola'
'Stilinovi\'c, Vladimir'
'Fri\<s\<ci\'c, Tomislav'
'Cin\<ci\'c, Dominik'

_publ_section_title
;
 Comparison of isomericmeta- andpara-diiodotetrafluorobenzene as halogen
 bond donors in crystal engineering
;
_journal_issue 13
_journal_name_full 'New Journal of Chemistry'
_journal_page_first 10584
_journal_paper_doi 10.1039/C8NJ01368C
_journal_volume 42
_journal_year 2018
_chemical_formula_moiety 'C6 F4 I2, 2(C6 H7 N)'
_chemical_formula_sum 'C18 H14 F4 I2 N2'
_chemical_formula_weight 588.11
_space_group_crystal_system monoclinic
_space_group_IT_number 14
_space_group_name_Hall '-P 2yn'
_space_group_name_H-M_alt 'P 1 21/n 1'
_symmetry_space_group_name_Hall '-P 2yn'
_symmetry_space_group_name_H-M 'P 1 21/n 1'
_atom_sites_solution_hydrogens geom
_audit_creation_method SHELXL-2014/7
_audit_update_record
;
2018-04-25 deposited with the CCDC.
2018-04-27 downloaded from the CCDC.
;
_cell_angle_alpha 90
_cell_angle_beta 93.572(16)
_cell_angle_gamma 90
_cell_formula_units_Z 2
_cell_length_a 11.278(2)
_cell_length_b 5.5135(12)
_cell_length_c 15.650(3)
_cell_measurement_reflns_used 2208
_cell_measurement_temperature 150(2)
_cell_measurement_theta_max 36.7311
_cell_measurement_theta_min 3.9215
_cell_volume 971.2(3)
_computing_cell_refinement
;
        CrysAlis RED, Oxford Diffraction Ltd.,
        Version 1.171.32.29 (release 10-06-2008 CrysAlis171 .NET)
        (compiled Jun 10 2008,16:49:55)
;
_computing_data_collection
;
        CrysAlis CCD, Oxford Diffraction Ltd.,
        Version 1.171.32.29 (release 10-06-2008 CrysAlis171 .NET)
        (compiled Jun 10 2008,16:49:55)
;
_computing_data_reduction
;
        CrysAlis RED, Oxford Diffraction Ltd.,
        Version 1.171.32.29 (release 10-06-2008 CrysAlis171 .NET)
        (compiled Jun 10 2008,16:49:55)
;
_computing_molecular_graphics 'MERCURY (C.F. Macrae et al , 2008)'
_computing_publication_material 'SHELXL-2014/7 (Sheldrick, 2014)'
_computing_structure_refinement 'SHELXL-2014/7 (Sheldrick, 2014)'
_computing_structure_solution 'SHELXS-97 (Sheldrick, 1990)'
_diffrn_ambient_temperature 150(2)
_diffrn_measured_fraction_theta_full 0.991
_diffrn_measured_fraction_theta_max 0.992
_diffrn_measurement_device_type
;
Oxford Diffraction Xcalibur CCD
diffractometer
;
_diffrn_measurement_method 'omega scan'
_diffrn_radiation_type MoK\a
_diffrn_radiation_wavelength 0.71073
_diffrn_reflns_av_R_equivalents 0.0638
_diffrn_reflns_av_unetI/netI 0.0483
_diffrn_reflns_Laue_measured_fraction_full 0.991
_diffrn_reflns_Laue_measured_fraction_max 0.992
_diffrn_reflns_limit_h_max 14
_diffrn_reflns_limit_h_min -14
_diffrn_reflns_limit_k_max 7
_diffrn_reflns_limit_k_min -6
_diffrn_reflns_limit_l_max 19
_diffrn_reflns_limit_l_min -19
_diffrn_reflns_number 8829
_diffrn_reflns_point_group_measured_fraction_full 0.991
_diffrn_reflns_point_group_measured_fraction_max 0.992
_diffrn_reflns_theta_full 25.242
_diffrn_reflns_theta_max 26.995
_diffrn_reflns_theta_min 3.919
_diffrn_source 'Enhance (Mo) X-ray Source'
_exptl_absorpt_coefficient_mu 3.279
_exptl_absorpt_correction_T_max 1.00000
_exptl_absorpt_correction_T_min 0.90041
_exptl_absorpt_correction_type multi-scan
_exptl_absorpt_process_details
;
CrysAlis RED, Oxford Diffraction Ltd.,
Version 1.171.32.29 (release 10-06-2008 CrysAlis171 .NET)
(compiled Jun 10 2008,16:49:55)
Empirical absorption correction using spherical harmonics,
 implemented in SCALE3 ABSPACK scaling algorithm.
;
_exptl_crystal_colour colourless
_exptl_crystal_density_diffrn 2.011
_exptl_crystal_description block
_exptl_crystal_F_000 556
_exptl_crystal_size_max 0.61
_exptl_crystal_size_mid 0.55
_exptl_crystal_size_min 0.49
_refine_diff_density_max 0.906
_refine_diff_density_min -0.710
_refine_diff_density_rms 0.124
_refine_ls_extinction_method none
_refine_ls_goodness_of_fit_ref 0.969
_refine_ls_hydrogen_treatment constr
_refine_ls_matrix_type full
_refine_ls_number_parameters 119
_refine_ls_number_reflns 2090
_refine_ls_number_restraints 0
_refine_ls_restrained_S_all 0.969
_refine_ls_R_factor_all 0.0458
_refine_ls_R_factor_gt 0.0274
_refine_ls_shift/su_max 0.000
_refine_ls_shift/su_mean 0.000
_refine_ls_structure_factor_coef Fsqd
_refine_ls_weighting_details 'w=1/[\s^2^(Fo^2^)+(0.0306P)^2^] where P=(Fo^2^+2Fc^2^)/3'
_refine_ls_weighting_scheme calc
_refine_ls_wR_factor_gt 0.0568
_refine_ls_wR_factor_ref 0.0596
_reflns_Friedel_coverage 0.000
_reflns_number_gt 1657
_reflns_number_total 2090
_reflns_threshold_expression 'I > 2\s(I)'
_cod_data_source_file c8nj01368c2.cif
_cod_data_source_block XIV14
_cod_depositor_comments 'Adding full bibliography for 7057346--7057365.cif.'
_cod_database_code 7057347
_shelx_shelxl_version_number 2014/7
_shelx_space_group_comment
;
The symmetry employed for this shelxl refinement is uniquely defined
by the following loop, which should always be used as a source of
symmetry information in preference to the above space-group names.
They are only intended as comments.
;

loop_
_space_group_symop_operation_xyz
'x, y, z'
'-x+1/2, y+1/2, -z+1/2'
'-x, -y, -z'
'x-1/2, -y-1/2, z-1/2'

loop_
_atom_site_label
_atom_site_type_symbol
_atom_site_fract_x
_atom_site_fract_y
_atom_site_fract_z
_atom_site_U_iso_or_equiv
_atom_site_adp_type
_atom_site_occupancy
_atom_site_site_symmetry_order
_atom_site_calc_flag
_atom_site_refinement_flags_posn
_atom_site_refinement_flags_adp
I1 I 0.51437(2) 0.43279(4) 0.16449(2) 0.02337(9) Uani 1 1 d . .
F1 F 0.69140(19) 0.2987(4) 0.01971(14) 0.0315(5) Uani 1 1 d . .
F2 F 0.3205(2) 0.0247(4) 0.10549(14) 0.0332(6) Uani 1 1 d . .
C1 C 0.5854(4) -0.0633(7) 0.3253(3) 0.0292(9) Uani 1 1 d . .
H7 H 0.6636 -0.0898 0.3120 0.035 Uiso 1 1 calc R U
N1 N 0.5018(3) -0.2127(6) 0.2900(2) 0.0307(8) Uani 1 1 d . .
C6 C 0.6644(4) 0.2910(8) 0.4131(3) 0.0433(12) Uani 1 1 d . .
H6 H 0.7384 0.2317 0.3942 0.065 Uiso 1 1 calc R U
H4 H 0.6677 0.2932 0.4746 0.065 Uiso 1 1 calc R U
H5 H 0.6506 0.4523 0.3917 0.065 Uiso 1 1 calc R U
C3 C 0.4484(4) 0.1610(9) 0.3996(3) 0.0372(10) Uani 1 1 d . .
H3 H 0.4293 0.2849 0.4366 0.045 Uiso 1 1 calc R U
C2 C 0.5642(4) 0.1261(7) 0.3798(3) 0.0271(9) Uani 1 1 d . .
C5 C 0.3906(4) -0.1734(9) 0.3111(3) 0.0354(10) Uani 1 1 d . .
H1 H 0.3308 -0.2757 0.2888 0.042 Uiso 1 1 calc R U
C8 C 0.5958(3) 0.1500(7) 0.0115(2) 0.0214(8) Uani 1 1 d . .
C4 C 0.3607(4) 0.0111(9) 0.3642(3) 0.0389(11) Uani 1 1 d . .
H2 H 0.2819 0.0351 0.3763 0.047 Uiso 1 1 calc R U
C9 C 0.4104(3) 0.0165(7) 0.0535(2) 0.0217(8) Uani 1 1 d . .
C7 C 0.5063(3) 0.1718(7) 0.0670(2) 0.0199(8) Uani 1 1 d . .

loop_
_atom_site_aniso_label
_atom_site_aniso_U_11
_atom_site_aniso_U_22
_atom_site_aniso_U_33
_atom_site_aniso_U_23
_atom_site_aniso_U_13
_atom_site_aniso_U_12
I1 0.02595(14) 0.02282(13) 0.02127(13) -0.00134(12) 0.00102(8) 0.00178(12)
F1 0.0251(13) 0.0354(13) 0.0341(13) -0.0061(11) 0.0040(9) -0.0101(10)
F2 0.0262(13) 0.0425(14) 0.0324(13) -0.0084(11) 0.0137(10) -0.0053(10)
C1 0.024(2) 0.029(2) 0.034(2) 0.011(2) 0.0007(16) 0.002(2)
N1 0.033(2) 0.0262(18) 0.0330(19) -0.0022(16) 0.0035(14) -0.0024(15)
C6 0.045(3) 0.031(2) 0.052(3) -0.004(2) -0.012(2) 0.001(2)
C3 0.043(3) 0.042(2) 0.027(2) -0.011(2) 0.0026(19) 0.008(2)
C2 0.034(2) 0.021(2) 0.026(2) -0.0011(16) -0.0041(17) 0.0004(16)
C5 0.035(3) 0.042(2) 0.029(2) -0.005(2) 0.0002(18) -0.009(2)
C8 0.020(2) 0.0218(18) 0.0219(19) 0.0007(16) -0.0003(15) -0.0016(15)
C4 0.034(3) 0.048(3) 0.037(2) -0.008(2) 0.0127(19) 0.002(2)
C9 0.020(2) 0.025(2) 0.0206(19) 0.0023(15) 0.0062(14) 0.0016(14)
C7 0.020(2) 0.0194(17) 0.0203(19) 0.0011(16) 0.0014(14) 0.0066(16)

loop_
_atom_type_symbol
_atom_type_description
_atom_type_scat_dispersion_real
_atom_type_scat_dispersion_imag
_atom_type_scat_source
C C 0.0033 0.0016 'International Tables Vol C Tables 4.2.6.8 and 6.1.1.4'
H H 0.0000 0.0000 'International Tables Vol C Tables 4.2.6.8 and 6.1.1.4'
N N 0.0061 0.0033 'International Tables Vol C Tables 4.2.6.8 and 6.1.1.4'
F F 0.0171 0.0103 'International Tables Vol C Tables 4.2.6.8 and 6.1.1.4'
I I -0.4742 1.8119 'International Tables Vol C Tables 4.2.6.8 and 6.1.1.4'

loop_
_geom_angle_atom_site_label_1
_geom_angle_atom_site_label_2
_geom_angle_atom_site_label_3
_geom_angle
_geom_angle_site_symmetry_1
_geom_angle_site_symmetry_3
N1 C1 C2 125.0(4) . .
N1 C1 H7 117.5 . .
C2 C1 H7 117.5 . .
C5 N1 C1 116.4(4) . .
C2 C6 H6 109.5 . .
C2 C6 H4 109.5 . .
H6 C6 H4 109.5 . .
C2 C6 H5 109.5 . .
H6 C6 H5 109.5 . .
H4 C6 H5 109.5 . .
C2 C3 C4 119.6(4) . .
C2 C3 H3 120.2 . .
C4 C3 H3 120.2 . .
C3 C2 C1 116.7(4) . .
C3 C2 C6 122.5(4) . .
C1 C2 C6 120.8(4) . .
N1 C5 C4 122.8(4) . .
N1 C5 H1 118.6 . .
C4 C5 H1 118.6 . .
F1 C8 C9 118.7(3) . 3_655
F1 C8 C7 119.9(3) . .
C9 C8 C7 121.4(3) 3_655 .
C5 C4 C3 119.5(4) . .
C5 C4 H2 120.3 . .
C3 C4 H2 120.3 . .
F2 C9 C8 117.9(3) . 3_655
F2 C9 C7 119.9(3) . .
C8 C9 C7 122.1(3) 3_655 .
C8 C7 C9 116.4(3) . .
C8 C7 I1 121.2(3) . .
C9 C7 I1 122.3(3) . .

loop_
_geom_bond_atom_site_label_1
_geom_bond_atom_site_label_2
_geom_bond_distance
_geom_bond_site_symmetry_2
I1 C7 2.094(4) .
F1 C8 1.354(4) .
F2 C9 1.340(4) .
C1 N1 1.346(5) .
C1 C2 1.378(6) .
C1 H7 0.9300 .
N1 C5 1.334(5) .
C6 C2 1.518(6) .
C6 H6 0.9600 .
C6 H4 0.9600 .
C6 H5 0.9600 .
C3 C2 1.375(6) .
C3 C4 1.378(7) .
C3 H3 0.9300 .
C5 C4 1.368(6) .
C5 H1 0.9300 .
C8 C9 1.369(5) 3_655
C8 C7 1.378(5) .
C4 H2 0.9300 .
C9 C8 1.369(5) 3_655
C9 C7 1.385(5) .

loop_
_geom_torsion_atom_site_label_1
_geom_torsion_atom_site_label_2
_geom_torsion_atom_site_label_3
_geom_torsion_atom_site_label_4
_geom_torsion
_geom_torsion_site_symmetry_1
C2 C1 N1 C5 -1.0(6) .
C4 C3 C2 C1 -0.8(6) .
C4 C3 C2 C6 177.2(4) .
N1 C1 C2 C3 0.7(6) .
N1 C1 C2 C6 -177.3(4) .
C1 N1 C5 C4 1.4(6) .
N1 C5 C4 C3 -1.6(7) .
C2 C3 C4 C5 1.3(7) .
F1 C8 C7 C9 178.8(3) .
C9 C8 C7 C9 0.2(6) 3_655
F1 C8 C7 I1 0.2(5) .
C9 C8 C7 I1 -178.4(3) 3_655
F2 C9 C7 C8 179.2(3) .
C8 C9 C7 C8 -0.2(6) 3_655
F2 C9 C7 I1 -2.2(5) .
C8 C9 C7 I1 178.4(3) 3_655
